data_7154164
loop_
_publ_author_name
'Wang, Ying-chun'
'Xie, Yu-yang'
'Tan, Xian-chun'
'Wang, Heng-shan'
'Pan, Ying-ming'

_publ_section_title
;
 Sc(OTf)3-mediated 1,3-dipolar cycloaddition-ring cleavage-rearrangement:
 a highly stereoselective access to Z-\b-enaminonitriles.
;
_journal_issue 2
_journal_name_full 'Organic &amp; biomolecular chemistry'
_journal_page_first 513
_journal_page_last 519
_journal_paper_doi 10.1039/c4ob01801j
_journal_volume 13
_journal_year 2015
_chemical_formula_moiety 'C16 H13 F N2'
_chemical_formula_sum 'C16 H13 F N2'
_chemical_formula_weight 252.28
_chemical_name_systematic
;
 ? 
;
_space_group_crystal_system monoclinic
_space_group_IT_number 14
_space_group_name_Hall '-P 2yn'
_space_group_name_H-M_alt 'P 1 21/n 1'
_symmetry_space_group_name_Hall '-P 2yn'
_symmetry_space_group_name_H-M 'P 1 21/n 1'
_atom_sites_solution_hydrogens geom
_atom_sites_solution_primary direct
_atom_sites_solution_secondary difmap
_audit_creation_date 2014-01-06
_audit_creation_method
;
  Olex2 1.1
  (compiled 2011.02.15 svn.r1672, GUI svn.r3494)
;
_cell_angle_alpha 90.00
_cell_angle_beta 94.840(5)
_cell_angle_gamma 90.00
_cell_formula_units_Z 4
_cell_length_a 5.8434(17)
_cell_length_b 10.203(3)
_cell_length_c 22.194(6)
_cell_measurement_temperature 296(2)
_cell_volume 1318.5(7)
_computing_molecular_graphics
;
O. V. Dolomanov, L. J. Bourhis, R. J. Gildea, J. A. K. Howard and H. Puschmann,
OLEX2: a complete structure solution, refinement and analysis program.
J. Appl. Cryst. (2009). 42, 339-341.
;
_computing_publication_material
;
O. V. Dolomanov, L. J. Bourhis, R. J. Gildea, J. A. K. Howard and H. Puschmann,
OLEX2: a complete structure solution, refinement and analysis program.
J. Appl. Cryst. (2009). 42, 339-341.
;
_computing_structure_refinement 'SHELXL-97 (Sheldrick, 1997)'
_computing_structure_solution 'SHELXS-97 (Sheldrick, 1990)'
_diffrn_ambient_temperature 296(2)
_diffrn_measured_fraction_theta_full 0.999
_diffrn_measured_fraction_theta_max 0.999
_diffrn_radiation_monochromator graphite
_diffrn_radiation_type MoK\a
_diffrn_radiation_wavelength 0.71073
_diffrn_reflns_av_R_equivalents 0.0314
_diffrn_reflns_av_unetI/netI 0.0216
_diffrn_reflns_limit_h_max 7
_diffrn_reflns_limit_h_min -7
_diffrn_reflns_limit_k_max 12
_diffrn_reflns_limit_k_min -12
_diffrn_reflns_limit_l_max 27
_diffrn_reflns_limit_l_min -27
_diffrn_reflns_number 14607
_diffrn_reflns_theta_full 26.37
_diffrn_reflns_theta_max 26.37
_diffrn_reflns_theta_min 1.84
_diffrn_source 'fine-focus sealed tube'
_exptl_absorpt_coefficient_mu 0.086
_exptl_absorpt_correction_T_max 0.9932
_exptl_absorpt_correction_T_min 0.9747
_exptl_crystal_density_diffrn 1.271
_exptl_crystal_density_method 'not measured'
_exptl_crystal_F_000 528
_exptl_crystal_size_max 0.30
_exptl_crystal_size_mid 0.15
_exptl_crystal_size_min 0.08
_refine_diff_density_max 0.157
_refine_diff_density_min -0.170
_refine_diff_density_rms 0.030
_refine_ls_extinction_method none
_refine_ls_goodness_of_fit_ref 1.063
_refine_ls_hydrogen_treatment mixed
_refine_ls_matrix_type full
_refine_ls_number_parameters 172
_refine_ls_number_reflns 2699
_refine_ls_number_restraints 0
_refine_ls_restrained_S_all 1.063
_refine_ls_R_factor_all 0.0514
_refine_ls_R_factor_gt 0.0393
_refine_ls_shift/su_max 0.001
_refine_ls_shift/su_mean 0.000
_refine_ls_structure_factor_coef Fsqd
_refine_ls_weighting_details 'calc w=1/[\s^2^(Fo^2^)+(0.0508P)^2^+0.2424P] where P=(Fo^2^+2Fc^2^)/3'
_refine_ls_weighting_scheme calc
_refine_ls_wR_factor_gt 0.1023
_refine_ls_wR_factor_ref 0.1112
_reflns_number_gt 2146
_reflns_number_total 2699
_reflns_threshold_expression >2sigma(I)
_cod_data_source_file c4ob01801j2.cif
_cod_data_source_block aa
_cod_depositor_comments 'Adding full bibliography for 7154163--7154164.cif.'
_cod_database_code 7154164

loop_
_space_group_symop_id
_space_group_symop_operation_xyz
1 'x, y, z'
2 '-x+1/2, y+1/2, -z+1/2'
3 '-x, -y, -z'
4 'x-1/2, -y-1/2, z-1/2'

loop_
_atom_site_label
_atom_site_type_symbol
_atom_site_fract_x
_atom_site_fract_y
_atom_site_fract_z
_atom_site_U_iso_or_equiv
_atom_site_adp_type
_atom_site_occupancy
_atom_site_symmetry_multiplicity
_atom_site_calc_flag
_atom_site_refinement_flags
F1 F 0.46116(16) 0.68410(11) 0.66091(4) 0.0732(3) Uani 1 1 d .
N1 N 0.5869(2) 1.11566(11) 0.95256(5) 0.0464(3) Uani 1 1 d .
H1 H 0.7126 1.1003 0.9745 0.056 Uiso 1 1 calc R
C4 C 0.6242(2) 0.89017(12) 0.81904(5) 0.0360(3) Uani 1 1 d .
C11 C 0.4240(2) 1.34132(13) 0.94079(6) 0.0409(3) Uani 1 1 d .
C7 C 0.6813(2) 0.95929(12) 0.87689(5) 0.0370(3) Uani 1 1 d .
C8 C 0.8934(2) 0.92848(13) 0.91027(6) 0.0423(3) Uani 1 1 d .
C9 C 0.5451(2) 1.05085(12) 0.90071(6) 0.0389(3) Uani 1 1 d .
H9 H 0.4076 1.0702 0.8783 0.047 Uiso 1 1 calc R
N2 N 1.0612(2) 0.90525(14) 0.93875(6) 0.0603(4) Uani 1 1 d .
C2 C 0.3629(3) 0.84171(16) 0.73126(7) 0.0547(4) Uani 1 1 d .
H2 H 0.2244 0.8563 0.7084 0.066 Uiso 1 1 calc R
C3 C 0.4162(2) 0.90982(15) 0.78442(7) 0.0501(4) Uani 1 1 d .
H3 H 0.3114 0.9700 0.7974 0.060 Uiso 1 1 calc R
C6 C 0.7226(3) 0.73065(16) 0.74470(7) 0.0558(4) Uani 1 1 d .
H6 H 0.8254 0.6700 0.7312 0.067 Uiso 1 1 calc R
C5 C 0.7755(2) 0.80024(15) 0.79757(6) 0.0480(3) Uani 1 1 d .
H5 H 0.9166 0.7863 0.8193 0.058 Uiso 1 1 calc R
C16 C 0.5958(3) 1.38014(15) 0.90558(7) 0.0526(4) Uani 1 1 d .
H16 H 0.7192 1.3245 0.9009 0.063 Uiso 1 1 calc R
C12 C 0.2427(3) 1.42611(15) 0.94691(7) 0.0567(4) Uani 1 1 d .
H12 H 0.1249 1.4016 0.9703 0.068 Uiso 1 1 calc R
C10 C 0.4275(3) 1.21118(14) 0.97324(6) 0.0475(3) Uani 1 1 d .
H10A H 0.4658 1.2266 1.0160 0.057 Uiso 1 1 calc R
H10B H 0.2741 1.1741 0.9686 0.057 Uiso 1 1 calc R
C1 C 0.5161(3) 0.75301(15) 0.71283(6) 0.0497(4) Uani 1 1 d .
C13 C 0.2351(3) 1.54672(17) 0.91866(9) 0.0717(5) Uani 1 1 d .
H13 H 0.1128 1.6031 0.9234 0.086 Uiso 1 1 calc R
C15 C 0.5862(3) 1.50074(17) 0.87730(8) 0.0676(5) Uani 1 1 d .
H15 H 0.7027 1.5259 0.8537 0.081 Uiso 1 1 calc R
C14 C 0.4048(4) 1.58374(17) 0.88402(9) 0.0730(5) Uani 1 1 d .
H14 H 0.3982 1.6649 0.8649 0.088 Uiso 1 1 calc R

loop_
_atom_site_aniso_label
_atom_site_aniso_U_11
_atom_site_aniso_U_22
_atom_site_aniso_U_33
_atom_site_aniso_U_23
_atom_site_aniso_U_13
_atom_site_aniso_U_12
F1 0.0688(6) 0.0870(7) 0.0616(6) -0.0316(5) -0.0073(5) -0.0042(5)
N1 0.0513(7) 0.0460(6) 0.0401(6) 0.0001(5) -0.0061(5) 0.0081(5)
C4 0.0346(6) 0.0350(6) 0.0380(7) 0.0052(5) 0.0005(5) -0.0037(5)
C11 0.0431(7) 0.0419(7) 0.0368(7) -0.0051(5) -0.0014(5) -0.0016(6)
C7 0.0351(6) 0.0373(6) 0.0378(6) 0.0054(5) -0.0020(5) -0.0006(5)
C8 0.0415(7) 0.0449(7) 0.0398(7) -0.0008(6) -0.0001(6) 0.0006(6)
C9 0.0392(7) 0.0405(7) 0.0360(6) 0.0065(5) -0.0033(5) 0.0013(5)
N2 0.0483(7) 0.0761(9) 0.0536(7) -0.0065(6) -0.0125(6) 0.0117(6)
C2 0.0447(8) 0.0628(9) 0.0536(8) -0.0074(7) -0.0136(6) 0.0023(7)
C3 0.0431(7) 0.0521(8) 0.0533(8) -0.0080(6) -0.0072(6) 0.0097(6)
C6 0.0475(8) 0.0626(9) 0.0573(9) -0.0159(7) 0.0048(7) 0.0072(7)
C5 0.0379(7) 0.0562(8) 0.0489(8) -0.0034(6) -0.0023(6) 0.0058(6)
C16 0.0475(8) 0.0546(8) 0.0557(9) 0.0034(7) 0.0043(7) -0.0007(7)
C12 0.0533(9) 0.0526(9) 0.0648(10) -0.0036(7) 0.0091(7) 0.0048(7)
C10 0.0568(8) 0.0472(8) 0.0392(7) -0.0003(6) 0.0081(6) 0.0030(6)
C1 0.0502(8) 0.0538(8) 0.0445(7) -0.0103(6) -0.0001(6) -0.0091(7)
C13 0.0714(12) 0.0498(9) 0.0925(13) -0.0012(9) -0.0014(10) 0.0146(8)
C15 0.0671(11) 0.0629(10) 0.0723(11) 0.0156(9) 0.0036(9) -0.0171(9)
C14 0.0871(13) 0.0448(9) 0.0839(13) 0.0139(8) -0.0119(11) -0.0081(9)

loop_
_atom_type_symbol
_atom_type_description
_atom_type_scat_dispersion_real
_atom_type_scat_dispersion_imag
_atom_type_scat_source
C C 0.0033 0.0016 'International Tables Vol C Tables 4.2.6.8 and 6.1.1.4'
H H 0.0000 0.0000 'International Tables Vol C Tables 4.2.6.8 and 6.1.1.4'
F F 0.0171 0.0103 'International Tables Vol C Tables 4.2.6.8 and 6.1.1.4'
N N 0.0061 0.0033 'International Tables Vol C Tables 4.2.6.8 and 6.1.1.4'

loop_
_geom_angle_atom_site_label_1
_geom_angle_atom_site_label_2
_geom_angle_atom_site_label_3
_geom_angle
C9 N1 H1 119.0
C9 N1 C10 122.09(12)
C10 N1 H1 119.0
C3 C4 C7 122.12(12)
C5 C4 C7 120.69(11)
C5 C4 C3 117.18(12)
C16 C11 C12 118.39(14)
C16 C11 C10 122.75(12)
C12 C11 C10 118.85(13)
C8 C7 C4 117.99(11)
C9 C7 C4 124.57(11)
C9 C7 C8 117.43(12)
N2 C8 C7 177.82(15)
N1 C9 C7 127.21(12)
N1 C9 H9 116.4
C7 C9 H9 116.4
C3 C2 H2 120.5
C1 C2 H2 120.5
C1 C2 C3 119.00(13)
C4 C3 H3 119.3
C2 C3 C4 121.36(13)
C2 C3 H3 119.3
C5 C6 H6 120.7
C1 C6 H6 120.7
C1 C6 C5 118.56(14)
C4 C5 H5 119.1
C6 C5 C4 121.83(13)
C6 C5 H5 119.1
C11 C16 H16 119.7
C15 C16 C11 120.61(15)
C15 C16 H16 119.7
C11 C12 H12 119.7
C13 C12 C11 120.57(16)
C13 C12 H12 119.7
N1 C10 C11 115.04(11)
N1 C10 H10A 108.5
N1 C10 H10B 108.5
C11 C10 H10A 108.5
C11 C10 H10B 108.5
H10A C10 H10B 107.5
F1 C1 C6 119.08(13)
C2 C1 F1 118.86(13)
C2 C1 C6 122.06(13)
C12 C13 H13 119.7
C14 C13 C12 120.53(17)
C14 C13 H13 119.7
C16 C15 H15 119.9
C14 C15 C16 120.15(17)
C14 C15 H15 119.9
C13 C14 C15 119.76(16)
C13 C14 H14 120.1
C15 C14 H14 120.1

loop_
_geom_bond_atom_site_label_1
_geom_bond_atom_site_label_2
_geom_bond_distance
F1 C1 1.3650(16)
N1 H1 0.8600
N1 C9 1.3320(17)
N1 C10 1.4495(18)
C4 C7 1.4782(17)
C4 C3 1.3962(18)
C4 C5 1.3864(19)
C11 C16 1.381(2)
C11 C12 1.384(2)
C11 C10 1.5099(19)
C7 C8 1.4244(17)
C7 C9 1.3627(18)
C8 N2 1.1457(17)
C9 H9 0.9300
C2 H2 0.9300
C2 C3 1.382(2)
C2 C1 1.360(2)
C3 H3 0.9300
C6 H6 0.9300
C6 C5 1.384(2)
C6 C1 1.365(2)
C5 H5 0.9300
C16 H16 0.9300
C16 C15 1.380(2)
C12 H12 0.9300
C12 C13 1.380(2)
C10 H10A 0.9700
C10 H10B 0.9700
C13 H13 0.9300
C13 C14 1.359(3)
C15 H15 0.9300
C15 C14 1.375(3)
C14 H14 0.9300

loop_
_geom_torsion_atom_site_label_1
_geom_torsion_atom_site_label_2
_geom_torsion_atom_site_label_3
_geom_torsion_atom_site_label_4
_geom_torsion
C4 C7 C8 N2 -159(4)
C4 C7 C9 N1 179.66(12)
C11 C16 C15 C14 0.1(3)
C11 C12 C13 C14 0.5(3)
C7 C4 C3 C2 -178.21(14)
C7 C4 C5 C6 177.56(13)
C8 C7 C9 N1 -0.4(2)
C9 N1 C10 C11 -75.32(17)
C9 C7 C8 N2 21(4)
C3 C4 C7 C8 177.30(13)
C3 C4 C7 C9 -2.7(2)
C3 C4 C5 C6 -1.2(2)
C3 C2 C1 F1 178.77(14)
C3 C2 C1 C6 -1.1(3)
C5 C4 C7 C8 -1.35(18)
C5 C4 C7 C9 178.63(13)
C5 C4 C3 C2 0.5(2)
C5 C6 C1 F1 -179.42(14)
C5 C6 C1 C2 0.4(3)
C16 C11 C12 C13 -0.3(2)
C16 C11 C10 N1 -15.93(19)
C16 C15 C14 C13 0.1(3)
C12 C11 C16 C15 0.0(2)
C12 C11 C10 N1 164.71(13)
C12 C13 C14 C15 -0.4(3)
C10 N1 C9 C7 -179.88(13)
C10 C11 C16 C15 -179.32(14)
C10 C11 C12 C13 179.07(15)
C1 C2 C3 C4 0.6(2)
C1 C6 C5 C4 0.7(2)
